data_7012981
loop_
_publ_author_name
'David J. Crouch'
'Paul M. Hatton'
'Madeleine Helliwell'
'Paul O'Brien'
'James Raftery'

_publ_section_title
;
 Organomercury-based imino-bis(diisopropylphosphine chalcogenide)
 complexes: synthesis and characterisation of novel hybrid
 &#x201C;single-source precursors&#x201D; for mercury chalcogenide
 solid-state materials
;
_journal_issue 13
_journal_name_full 'Dalton Trans.'
_journal_page_first 2761
_journal_page_last 2766
_journal_paper_doi 10.1039/b303200k
_journal_year 2003
_chemical_formula_sum 'C4 H3 Hg0.5 N0 P0 Se'
_chemical_formula_weight 230.32
_chemical_name_systematic
; 
? 
;
_space_group_IT_number 15
_symmetry_cell_setting monoclinic
_symmetry_space_group_name_Hall '-C 2yc'
_symmetry_space_group_name_H-M 'C 1 2/c 1'
_atom_sites_solution_hydrogens geom
_atom_sites_solution_primary direct
_atom_sites_solution_secondary difmap
_audit_creation_method SHELXL-97
_cell_angle_alpha 90.00
_cell_angle_beta 104.845(4)
_cell_angle_gamma 90.00
_cell_formula_units_Z 8
_cell_length_a 21.847(6)
_cell_length_b 5.3593(14)
_cell_length_c 7.761(2)
_cell_measurement_reflns_used 2406
_cell_measurement_temperature 100(2)
_cell_measurement_theta_max 28.4185
_cell_measurement_theta_min 3.8595
_cell_volume 878.4(4)
_computing_cell_refinement 'Bruker SMART'
_computing_data_collection 'Bruker SMART'
_computing_data_reduction 'Bruker SAINT'
_computing_molecular_graphics 'Bruker SHELXTL'
_computing_publication_material 'Bruker SHELXTL'
_computing_structure_refinement 'SHELXL-97 (Sheldrick, 1997)'
_computing_structure_solution 'SHELXS-97 (Sheldrick, 1990)'
_diffrn_ambient_temperature 100(2)
_diffrn_measured_fraction_theta_full 0.996
_diffrn_measured_fraction_theta_max 0.996
_diffrn_measurement_device_type 'CCD area detector'
_diffrn_measurement_method 'phi and omega scans'
_diffrn_radiation_monochromator graphite
_diffrn_radiation_source 'fine-focus sealed tube'
_diffrn_radiation_type MoK\a
_diffrn_radiation_wavelength 0.71073
_diffrn_reflns_av_R_equivalents 0.0477
_diffrn_reflns_av_sigmaI/netI 0.0621
_diffrn_reflns_limit_h_max 26
_diffrn_reflns_limit_h_min -26
_diffrn_reflns_limit_k_max 6
_diffrn_reflns_limit_k_min -6
_diffrn_reflns_limit_l_max 9
_diffrn_reflns_limit_l_min -9
_diffrn_reflns_number 3049
_diffrn_reflns_theta_full 26.33
_diffrn_reflns_theta_max 26.33
_diffrn_reflns_theta_min 1.93
_exptl_absorpt_coefficient_mu 25.738
_exptl_absorpt_correction_T_max 0.3073
_exptl_absorpt_correction_T_min 0.0481
_exptl_absorpt_correction_type multi-scan
_exptl_absorpt_process_details SADABS
_exptl_crystal_colour white
_exptl_crystal_density_diffrn 3.483
_exptl_crystal_density_meas 0
_exptl_crystal_density_method 'not measured'
_exptl_crystal_description plate
_exptl_crystal_F_000 808
_exptl_crystal_size_max 0.30
_exptl_crystal_size_mid 0.20
_exptl_crystal_size_min 0.06
_refine_diff_density_max 3.210
_refine_diff_density_min -2.509
_refine_diff_density_rms 0.420
_refine_ls_extinction_method none
_refine_ls_goodness_of_fit_ref 1.094
_refine_ls_hydrogen_treatment mixed
_refine_ls_matrix_type full
_refine_ls_number_parameters 52
_refine_ls_number_reflns 888
_refine_ls_number_restraints 0
_refine_ls_restrained_S_all 1.094
_refine_ls_R_factor_all 0.0386
_refine_ls_R_factor_gt 0.0377
_refine_ls_shift/su_max 0.000
_refine_ls_shift/su_mean 0.000
_refine_ls_structure_factor_coef Fsqd
_refine_ls_weighting_details 'calc w=1/[\s^2^(Fo^2^)+(0.0526P)^2^+5.9330P] where P=(Fo^2^+2Fc^2^)/3'
_refine_ls_weighting_scheme calc
_refine_ls_wR_factor_gt 0.0958
_refine_ls_wR_factor_ref 0.0966
_reflns_number_gt 856
_reflns_number_total 888
_reflns_threshold_expression >2sigma(I)
_cod_data_source_file b303200k.txt
_cod_data_source_block s1456ma
_cod_depositor_comments
;
The following automatic conversions were performed:
'_symmetry_cell_setting' value 'Monoclinic' changed to 'monoclinic'
according to '/home/saulius/struct/CIF-dictionaries/cif_core.dic'
dictionary named 'cif_core.dic' version 2.4.1 from 2010-06-29.

Automatic conversion script
Id: cif_fix_enum 1527 2010-12-29 10:47:43Z saulius 
;
_cod_original_cell_volume 878.3(4)
_cod_original_sg_symbol_H-M C2/c
_cod_original_formula_sum 'C4 H3 Hg0.50 N0 P0 Se'
_cod_database_code 7012981

loop_
_symmetry_equiv_pos_as_xyz
'x, y, z'
'-x, y, -z+1/2'
'x+1/2, y+1/2, z'
'-x+1/2, y+1/2, -z+1/2'
'-x, -y, -z'
'x, -y, z-1/2'
'-x+1/2, -y+1/2, -z'
'x+1/2, -y+1/2, z-1/2'

loop_
_atom_site_label
_atom_site_type_symbol
_atom_site_fract_x
_atom_site_fract_y
_atom_site_fract_z
_atom_site_U_iso_or_equiv
_atom_site_adp_type
_atom_site_occupancy
_atom_site_symmetry_multiplicity
_atom_site_calc_flag
_atom_site_refinement_flags
_atom_site_disorder_assembly
_atom_site_disorder_group
Hg1 Hg 0.5000 0.5000 0.5000 0.0099(2) Uani 1 2 d S . .
Se1 Se 0.58125(4) 0.05431(18) 0.78602(10) 0.0119(2) Uani 1 1 d . . .
C2 C 0.6443(3) 0.4164(14) 0.6630(8) 0.0103(13) Uani 1 1 d . . .
H2 H 0.6547 0.5590 0.6034 0.012 Uiso 1 1 calc R . .
C1 C 0.5815(3) 0.3377(13) 0.6486(7) 0.0093(13) Uani 1 1 d . . .
C4 C 0.6686(3) 0.0652(17) 0.8508(10) 0.0145(14) Uani 1 1 d . . .
H4 H 0.6948 -0.0520 0.9275 0.017 Uiso 1 1 calc R . .
C3 C 0.6904(3) 0.2617(15) 0.7749(8) 0.0145(14) Uani 1 1 d . . .
H3 H 0.7344 0.2945 0.7956 0.017 Uiso 1 1 calc R . .

loop_
_atom_site_aniso_label
_atom_site_aniso_U_11
_atom_site_aniso_U_22
_atom_site_aniso_U_33
_atom_site_aniso_U_23
_atom_site_aniso_U_13
_atom_site_aniso_U_12
Hg1 0.0080(3) 0.0123(3) 0.0097(3) 0.00172(11) 0.00278(19) 0.00364(11)
Se1 0.0099(4) 0.0139(4) 0.0126(4) 0.0031(3) 0.0040(3) 0.0016(3)
C2 0.015(3) 0.009(4) 0.008(3) -0.001(3) 0.005(2) 0.008(3)
C1 0.012(3) 0.012(4) 0.005(2) 0.000(2) 0.004(2) 0.005(3)
C4 0.006(3) 0.021(4) 0.016(3) -0.002(3) 0.001(3) 0.008(3)
C3 0.007(3) 0.022(4) 0.015(3) 0.000(3) 0.004(2) 0.003(3)

loop_
_atom_type_symbol
_atom_type_description
_atom_type_scat_dispersion_real
_atom_type_scat_dispersion_imag
_atom_type_scat_source
C C 0.0033 0.0016 'International Tables Vol C Tables 4.2.6.8 and 6.1.1.4'
H H 0.0000 0.0000 'International Tables Vol C Tables 4.2.6.8 and 6.1.1.4'
N N 0.0061 0.0033 'International Tables Vol C Tables 4.2.6.8 and 6.1.1.4'
P P 0.1023 0.0942 'International Tables Vol C Tables 4.2.6.8 and 6.1.1.4'
Se Se -0.0929 2.2259 'International Tables Vol C Tables 4.2.6.8 and 6.1.1.4'
Hg Hg -2.3894 9.2266 'International Tables Vol C Tables 4.2.6.8 and 6.1.1.4'

loop_
_geom_angle_atom_site_label_1
_geom_angle_atom_site_label_2
_geom_angle_atom_site_label_3
_geom_angle
_geom_angle_site_symmetry_1
_geom_angle_site_symmetry_3
_geom_angle_publ_flag
C1 Hg1 C1 180.0(3) . 5_666 ?
C4 Se1 C1 88.6(3) . . ?
C1 C2 C3 113.4(6) . . ?
C1 C2 H2 123.3 . . ?
C3 C2 H2 123.3 . . ?
C2 C1 Se1 110.2(5) . . ?
C2 C1 Hg1 127.2(5) . . ?
Se1 C1 Hg1 122.6(3) . . ?
C3 C4 Se1 111.1(5) . . ?
C3 C4 H4 124.4 . . ?
Se1 C4 H4 124.4 . . ?
C4 C3 C2 116.7(6) . . ?
C4 C3 H3 121.6 . . ?
C2 C3 H3 121.6 . . ?

loop_
_geom_bond_atom_site_label_1
_geom_bond_atom_site_label_2
_geom_bond_distance
_geom_bond_site_symmetry_2
_geom_bond_publ_flag
Hg1 C1 2.051(6) . ?
Hg1 C1 2.051(6) 5_666 ?
Se1 C4 1.846(7) . ?
Se1 C1 1.857(7) . ?
C2 C1 1.412(10) . ?
C2 C3 1.416(9) . ?
C2 H2 0.9500 . ?
C4 C3 1.351(12) . ?
C4 H4 0.9500 . ?
C3 H3 0.9500 . ?

loop_
_geom_torsion_atom_site_label_1
_geom_torsion_atom_site_label_2
_geom_torsion_atom_site_label_3
_geom_torsion_atom_site_label_4
_geom_torsion
_geom_torsion_site_symmetry_1
_geom_torsion_site_symmetry_2
_geom_torsion_site_symmetry_3
_geom_torsion_site_symmetry_4
_geom_torsion_publ_flag
C3 C2 C1 Se1 0.5(7) . . . . ?
C3 C2 C1 Hg1 -179.2(5) . . . . ?
C4 Se1 C1 C2 -0.6(5) . . . . ?
C4 Se1 C1 Hg1 179.1(4) . . . . ?
C1 Hg1 C1 C2 -22(100) 5_666 . . . ?
C1 Hg1 C1 Se1 159(100) 5_666 . . . ?
C1 Se1 C4 C3 0.6(6) . . . . ?
Se1 C4 C3 C2 -0.4(8) . . . . ?
C1 C2 C3 C4 0.0(9) . . . . ?
